data_2213074
loop_
_publ_author_name
'Mahmoudi, Ali'
'Amin, Amir Hossein'

_publ_section_title
;<i>N</i>,<i>N</i>,<i>N</i>',<i>N</i>'-Tetrabenzyl-<i>N</i>''-(2-fluorobenzoyl)phosphoric
 diamide
;
_journal_coeditor_code ZL2008
_journal_issue 4
_journal_name_full 'Acta Crystallographica Section E'
_journal_page_first o2031
_journal_page_last o2033
_journal_paper_doi 10.1107/S1600536807013128
_journal_volume 63
_journal_year 2007
_chemical_formula_iupac 'C35 H33 F N3 O2 P'
_chemical_formula_moiety 'C35 H33 F N3 O2 P'
_chemical_formula_sum 'C35 H33 F N3 O2 P'
_chemical_formula_weight 577.61
_chemical_name_systematic
;
N,N,N',N'-Tetrabenzyl-N''-(2-fluorobenzoyl)phosphoric diamide
;
_space_group_IT_number 2
_symmetry_cell_setting triclinic
_symmetry_space_group_name_Hall '-P 1'
_symmetry_space_group_name_H-M 'P -1'
_atom_sites_solution_hydrogens geom
_atom_sites_solution_primary direct
_atom_sites_solution_secondary difmap
_audit_creation_method SHELXL97
_cell_angle_alpha 66.5350(10)
_cell_angle_beta 74.5140(10)
_cell_angle_gamma 68.8490(10)
_cell_formula_units_Z 2
_cell_length_a 10.7637(5)
_cell_length_b 11.3489(5)
_cell_length_c 14.0195(6)
_cell_measurement_reflns_used 9484
_cell_measurement_temperature 100(2)
_cell_measurement_theta_max 34.64
_cell_measurement_theta_min 2.32
_cell_volume 1449.81(11)
_computing_cell_refinement APEX2
_computing_data_collection 'APEX2 (Bruker, 2005)'
_computing_data_reduction APEX2
_computing_molecular_graphics SHELXTL
_computing_publication_material SHELXTL
_computing_structure_refinement SHELXTL
_computing_structure_solution 'SHELXTL (Sheldrick, 1998)'
_diffrn_ambient_temperature 100(2)
_diffrn_detector_area_resol_mean 0
_diffrn_measured_fraction_theta_full 0.988
_diffrn_measured_fraction_theta_max 0.988
_diffrn_measurement_device_type 'Bruker SMART APEXII CCD area-detector'
_diffrn_measurement_method '\f and \w'
_diffrn_radiation_monochromator graphite
_diffrn_radiation_source 'fine-focus sealed tube'
_diffrn_radiation_type MoK\a
_diffrn_radiation_wavelength 0.71073
_diffrn_reflns_av_R_equivalents 0.0208
_diffrn_reflns_av_sigmaI/netI 0.0295
_diffrn_reflns_limit_h_max 15
_diffrn_reflns_limit_h_min -15
_diffrn_reflns_limit_k_max 16
_diffrn_reflns_limit_k_min -16
_diffrn_reflns_limit_l_max 19
_diffrn_reflns_limit_l_min -20
_diffrn_reflns_number 16846
_diffrn_reflns_theta_full 30.51
_diffrn_reflns_theta_max 30.51
_diffrn_reflns_theta_min 1.60
_diffrn_standards_decay_% 0
_diffrn_standards_interval_count 0
_diffrn_standards_interval_time 0
_diffrn_standards_number 0
_exptl_absorpt_coefficient_mu 0.139
_exptl_absorpt_correction_T_max 0.9595
_exptl_absorpt_correction_T_min 0.9337
_exptl_absorpt_correction_type multi-scan
_exptl_absorpt_process_details '(APEX2; Bruker, 2005)'
_exptl_crystal_colour colourless
_exptl_crystal_density_diffrn 1.323
_exptl_crystal_density_method 'not measured'
_exptl_crystal_description prism
_exptl_crystal_F_000 608
_exptl_crystal_size_max 0.50
_exptl_crystal_size_mid 0.30
_exptl_crystal_size_min 0.30
_refine_diff_density_max 0.479
_refine_diff_density_min -0.414
_refine_ls_extinction_method none
_refine_ls_goodness_of_fit_ref 1.036
_refine_ls_hydrogen_treatment constr
_refine_ls_matrix_type full
_refine_ls_number_parameters 380
_refine_ls_number_reflns 8723
_refine_ls_number_restraints 0
_refine_ls_restrained_S_all 1.036
_refine_ls_R_factor_all 0.0430
_refine_ls_R_factor_gt 0.0369
_refine_ls_shift/su_max 0.001
_refine_ls_shift/su_mean 0.001
_refine_ls_structure_factor_coef Fsqd
_refine_ls_weighting_details 'calc w = 1/[\s^2^(Fo^2^)+(0.0551P)^2^+0.4604P] where P=(Fo^2^+2Fc^2^)/3'
_refine_ls_weighting_scheme calc
_refine_ls_wR_factor_gt 0.0987
_refine_ls_wR_factor_ref 0.1037
_reflns_number_gt 7598
_reflns_number_total 8723
_reflns_threshold_expression I>2\s(I)
_cod_data_source_file zl2008.cif
_cod_data_source_block I
_cod_depositor_comments
;
The following automatic conversions were performed:
'_symmetry_cell_setting' value 'Triclinic' changed to 'triclinic'
according to '/home/saulius/struct/CIF-dictionaries/cif_core.dic'
dictionary named 'cif_core.dic' version 2.4.1 from 2010-06-29.

Automatic conversion script
Id: cif_fix_enum 1527 2010-12-29 10:47:43Z saulius 

The following automatic conversions were performed:

'_symmetry_cell_setting' value 'Triclinic' changed to 'triclinic'
according to /home/saulius/struct/CIF-dictionaries/cif_core.dic
dictionary named 'cif_core.dic' version 2.4.1 from 2010-06-29.

Automatic conversion script
Id: cif_fix_values 1715 2011-07-08 13:25:40Z adriana 
;
_cod_database_code 2213074
_cod_database_fobs_code 2213074

loop_
_symmetry_equiv_pos_as_xyz
'x, y, z'
'-x, -y, -z'

loop_
_atom_site_type_symbol
_atom_site_label
_atom_site_fract_x
_atom_site_fract_y
_atom_site_fract_z
_atom_site_U_iso_or_equiv
_atom_site_adp_type
_atom_site_calc_flag
_atom_site_refinement_flags
_atom_site_occupancy
P P1 -0.00611(2) 0.60122(2) 0.322032(18) 0.01041(6) Uani d . 1
F F1 0.01689(7) 0.86833(7) 0.47765(6) 0.02568(15) Uani d . 1
O O1 -0.07650(7) 0.50796(7) 0.40701(5) 0.01426(14) Uani d . 1
O O2 0.17037(8) 0.79316(7) 0.24406(6) 0.01719(15) Uani d . 1
N N1 0.08637(8) 0.63593(8) 0.38173(6) 0.01262(15) Uani d . 1
H H1 0.0836 0.5881 0.4525 0.021(4) Uiso d R 1
N N2 -0.11725(8) 0.73670(8) 0.26045(6) 0.01217(15) Uani d . 1
N N3 0.10064(8) 0.54619(8) 0.23063(6) 0.01209(15) Uani d . 1
C C1 0.15730(10) 0.72823(9) 0.33756(8) 0.01270(17) Uani d . 1
C C2 0.22390(10) 0.74026(10) 0.41378(8) 0.01342(17) Uani d . 1
C C3 0.36140(11) 0.68153(12) 0.41760(9) 0.0205(2) Uani d . 1
H H3A 0.4141 0.6322 0.3722 0.025 Uiso calc R 1
C C4 0.42203(12) 0.69457(13) 0.48751(9) 0.0243(2) Uani d . 1
H H4A 0.5155 0.6527 0.4907 0.029 Uiso calc R 1
C C5 0.34598(12) 0.76879(12) 0.55280(9) 0.0226(2) Uani d . 1
H H5A 0.3879 0.7784 0.5999 0.027 Uiso calc R 1
C C6 0.20900(12) 0.82896(11) 0.54944(9) 0.0215(2) Uani d . 1
H H6A 0.1565 0.8809 0.5930 0.026 Uiso calc R 1
C C7 0.15096(11) 0.81142(10) 0.48116(8) 0.01673(19) Uani d . 1
C C8 -0.08551(10) 0.82137(9) 0.15174(7) 0.01353(17) Uani d . 1
H H8A -0.1216 0.7996 0.1048 0.016 Uiso calc R 1
H H8B 0.0136 0.7988 0.1323 0.016 Uiso calc R 1
C C9 -0.14095(9) 0.97076(9) 0.13254(8) 0.01293(17) Uani d . 1
C C10 -0.13130(11) 1.02893(11) 0.20005(8) 0.0193(2) Uani d . 1
H H10A -0.0935 0.9737 0.2629 0.023 Uiso calc R 1
C C11 -0.17690(12) 1.16786(11) 0.17578(9) 0.0214(2) Uani d . 1
H H11A -0.1697 1.2068 0.2221 0.026 Uiso calc R 1
C C12 -0.23285(11) 1.24969(10) 0.08419(9) 0.0184(2) Uani d . 1
H H12A -0.2647 1.3442 0.0682 0.022 Uiso calc R 1
C C13 -0.24192(11) 1.19245(10) 0.01623(8) 0.0187(2) Uani d . 1
H H13A -0.2792 1.2479 -0.0468 0.022 Uiso calc R 1
C C14 -0.19628(11) 1.05373(10) 0.04058(8) 0.01651(19) Uani d . 1
H H14A -0.2030 1.0151 -0.0062 0.020 Uiso calc R 1
C C15 -0.26184(10) 0.75816(10) 0.30283(8) 0.01502(18) Uani d . 1
H H15A -0.3044 0.8543 0.2944 0.018 Uiso calc R 1
H H15B -0.2715 0.7064 0.3789 0.018 Uiso calc R 1
C C16 -0.33509(10) 0.71608(11) 0.24872(8) 0.01583(18) Uani d . 1
C C17 -0.42547(11) 0.81170(12) 0.18089(9) 0.0211(2) Uani d . 1
H H17A -0.4435 0.9042 0.1698 0.025 Uiso calc R 1
C C18 -0.48975(12) 0.77294(13) 0.12909(10) 0.0257(2) Uani d . 1
H H18A -0.5517 0.8388 0.0833 0.031 Uiso calc R 1
C C19 -0.46325(12) 0.63800(13) 0.14445(9) 0.0242(2) Uani d . 1
H H19A -0.5050 0.6117 0.1076 0.029 Uiso calc R 1
C C20 -0.37546(11) 0.54138(12) 0.21383(10) 0.0221(2) Uani d . 1
H H20A -0.3588 0.4489 0.2255 0.027 Uiso calc R 1
C C21 -0.31202(11) 0.58009(11) 0.26620(9) 0.0186(2) Uani d . 1
H H21A -0.2528 0.5138 0.3140 0.022 Uiso calc R 1
C C22 0.24813(10) 0.50280(9) 0.22219(8) 0.01398(18) Uani d . 1
H H22A 0.2746 0.5569 0.2497 0.017 Uiso calc R 1
H H22B 0.2861 0.5236 0.1468 0.017 Uiso calc R 1
C C23 0.31258(10) 0.35573(10) 0.27885(8) 0.01473(18) Uani d . 1
C C24 0.27158(11) 0.29335(11) 0.38510(9) 0.0191(2) Uani d . 1
H H24A 0.2034 0.3441 0.4242 0.023 Uiso calc R 1
C C25 0.33003(12) 0.15728(11) 0.43404(9) 0.0229(2) Uani d . 1
H H25A 0.3004 0.1152 0.5060 0.027 Uiso calc R 1
C C26 0.43160(12) 0.08265(11) 0.37797(10) 0.0236(2) Uani d . 1
H H26A 0.4704 -0.0105 0.4112 0.028 Uiso calc R 1
C C27 0.47601(12) 0.14484(11) 0.27321(10) 0.0228(2) Uani d . 1
H H27A 0.5471 0.0949 0.2351 0.027 Uiso calc R 1
C C28 0.41610(11) 0.28075(11) 0.22400(9) 0.0183(2) Uani d . 1
H H28A 0.4463 0.3227 0.1521 0.022 Uiso calc R 1
C C29 0.04617(10) 0.52403(10) 0.15486(8) 0.01443(18) Uani d . 1
H H29A 0.0750 0.5795 0.0828 0.017 Uiso calc R 1
H H29B -0.0534 0.5543 0.1684 0.017 Uiso calc R 1
C C30 0.09136(10) 0.37904(10) 0.16091(8) 0.01417(18) Uani d . 1
C C31 0.06868(11) 0.27892(10) 0.25600(8) 0.01788(19) Uani d . 1
H H31A 0.0192 0.3026 0.3161 0.021 Uiso calc R 1
C C32 0.11804(12) 0.14492(11) 0.26322(10) 0.0231(2) Uani d . 1
H H32A 0.1035 0.0773 0.3285 0.028 Uiso calc R 1
C C33 0.18871(12) 0.10924(12) 0.17518(10) 0.0249(2) Uani d . 1
H H33A 0.2225 0.0175 0.1802 0.030 Uiso calc R 1
C C34 0.20932(12) 0.20839(12) 0.08026(10) 0.0238(2) Uani d . 1
H H34A 0.2565 0.1846 0.0198 0.029 Uiso calc R 1
C C35 0.16107(11) 0.34321(11) 0.07293(9) 0.0190(2) Uani d . 1
H H35A 0.1759 0.4107 0.0076 0.023 Uiso calc R 1

loop_
_atom_site_aniso_label
_atom_site_aniso_U_11
_atom_site_aniso_U_22
_atom_site_aniso_U_33
_atom_site_aniso_U_12
_atom_site_aniso_U_13
_atom_site_aniso_U_23
P1 0.01109(11) 0.01032(11) 0.00963(11) -0.00349(8) -0.00258(8) -0.00211(8)
F1 0.0194(3) 0.0294(4) 0.0278(4) 0.0030(3) -0.0053(3) -0.0168(3)
O1 0.0157(3) 0.0156(3) 0.0118(3) -0.0078(3) -0.0027(2) -0.0015(3)
O2 0.0224(4) 0.0161(3) 0.0134(3) -0.0088(3) -0.0036(3) -0.0017(3)
N1 0.0147(4) 0.0138(4) 0.0106(3) -0.0065(3) -0.0033(3) -0.0021(3)
N2 0.0103(3) 0.0122(3) 0.0112(3) -0.0023(3) -0.0019(3) -0.0018(3)
N3 0.0112(3) 0.0121(3) 0.0132(4) -0.0019(3) -0.0031(3) -0.0050(3)
C1 0.0122(4) 0.0120(4) 0.0142(4) -0.0031(3) -0.0018(3) -0.0052(3)
C2 0.0152(4) 0.0144(4) 0.0122(4) -0.0075(3) -0.0015(3) -0.0035(3)
C3 0.0151(5) 0.0293(5) 0.0196(5) -0.0070(4) -0.0010(4) -0.0114(4)
C4 0.0176(5) 0.0371(6) 0.0218(5) -0.0122(5) -0.0041(4) -0.0087(5)
C5 0.0301(6) 0.0280(5) 0.0167(5) -0.0177(5) -0.0061(4) -0.0045(4)
C6 0.0307(6) 0.0207(5) 0.0168(5) -0.0094(4) -0.0033(4) -0.0084(4)
C7 0.0177(5) 0.0160(4) 0.0166(4) -0.0044(4) -0.0027(4) -0.0058(4)
C8 0.0155(4) 0.0113(4) 0.0109(4) -0.0013(3) -0.0034(3) -0.0022(3)
C9 0.0117(4) 0.0119(4) 0.0133(4) -0.0024(3) -0.0027(3) -0.0026(3)
C10 0.0242(5) 0.0164(5) 0.0167(5) -0.0013(4) -0.0088(4) -0.0053(4)
C11 0.0274(5) 0.0174(5) 0.0212(5) -0.0031(4) -0.0069(4) -0.0093(4)
C12 0.0189(5) 0.0126(4) 0.0203(5) -0.0035(4) -0.0017(4) -0.0039(4)
C13 0.0219(5) 0.0135(4) 0.0176(5) -0.0041(4) -0.0075(4) 0.0001(4)
C14 0.0202(5) 0.0134(4) 0.0160(4) -0.0045(4) -0.0070(4) -0.0026(3)
C15 0.0111(4) 0.0173(4) 0.0161(4) -0.0026(3) -0.0011(3) -0.0069(4)
C16 0.0110(4) 0.0201(5) 0.0163(4) -0.0046(3) -0.0004(3) -0.0070(4)
C17 0.0167(5) 0.0226(5) 0.0227(5) -0.0056(4) -0.0054(4) -0.0048(4)
C18 0.0201(5) 0.0329(6) 0.0246(6) -0.0089(5) -0.0092(4) -0.0051(5)
C19 0.0193(5) 0.0370(6) 0.0233(5) -0.0131(5) -0.0024(4) -0.0128(5)
C20 0.0173(5) 0.0266(5) 0.0270(5) -0.0081(4) -0.0005(4) -0.0137(4)
C21 0.0143(4) 0.0208(5) 0.0212(5) -0.0043(4) -0.0023(4) -0.0083(4)
C22 0.0116(4) 0.0122(4) 0.0162(4) -0.0025(3) -0.0012(3) -0.0041(3)
C23 0.0130(4) 0.0125(4) 0.0186(5) -0.0022(3) -0.0055(3) -0.0044(3)
C24 0.0186(5) 0.0172(5) 0.0177(5) -0.0018(4) -0.0047(4) -0.0038(4)
C25 0.0249(5) 0.0178(5) 0.0206(5) -0.0037(4) -0.0092(4) 0.0004(4)
C26 0.0239(5) 0.0138(4) 0.0312(6) -0.0004(4) -0.0139(5) -0.0038(4)
C27 0.0203(5) 0.0162(5) 0.0307(6) 0.0016(4) -0.0075(4) -0.0102(4)
C28 0.0160(5) 0.0158(4) 0.0215(5) -0.0019(4) -0.0030(4) -0.0068(4)
C29 0.0172(4) 0.0144(4) 0.0122(4) -0.0036(3) -0.0041(3) -0.0046(3)
C30 0.0151(4) 0.0147(4) 0.0155(4) -0.0046(3) -0.0036(3) -0.0066(3)
C31 0.0203(5) 0.0167(4) 0.0178(5) -0.0074(4) -0.0006(4) -0.0065(4)
C32 0.0277(6) 0.0162(5) 0.0260(5) -0.0093(4) -0.0034(4) -0.0053(4)
C33 0.0259(5) 0.0190(5) 0.0364(6) -0.0067(4) -0.0047(5) -0.0155(5)
C34 0.0251(5) 0.0264(5) 0.0276(6) -0.0078(4) -0.0002(4) -0.0189(5)
C35 0.0222(5) 0.0215(5) 0.0168(5) -0.0079(4) -0.0013(4) -0.0093(4)

loop_
_atom_type_symbol
_atom_type_description
_atom_type_scat_dispersion_real
_atom_type_scat_dispersion_imag
_atom_type_scat_source
C C 0.0033 0.0016 'International Tables Vol C Tables 4.2.6.8 and 6.1.1.4'
H H 0.0000 0.0000 'International Tables Vol C Tables 4.2.6.8 and 6.1.1.4'
N N 0.0061 0.0033 'International Tables Vol C Tables 4.2.6.8 and 6.1.1.4'
P P 0.1023 0.0942 'International Tables Vol C Tables 4.2.6.8 and 6.1.1.4'
O O 0.0106 0.0060 'International Tables Vol C Tables 4.2.6.8 and 6.1.1.4'
F F 0.0171 0.0103 'International Tables Vol C Tables 4.2.6.8 and 6.1.1.4'

loop_
_geom_angle_atom_site_label_1
_geom_angle_atom_site_label_2
_geom_angle_atom_site_label_3
_geom_angle
_geom_angle_publ_flag
O1 P1 N1 105.78(4) y
O1 P1 N2 109.75(4) y
O1 P1 N3 117.82(4) y
N3 P1 N2 106.08(4) y
N3 P1 N1 105.30(4) y
N2 P1 N1 112.15(4) y
C1 N1 P1 127.33(7) y
C8 N2 C15 115.85(8) y
C8 N2 P1 122.67(6) y
C15 N2 P1 119.68(7) y
C22 N3 C29 115.42(8) y
C22 N3 P1 126.22(7) y
C29 N3 P1 118.05(6) y
C1 N1 H1 119.1 ?
P1 N1 H1 113.5 ?
O2 C1 N1 123.79(9) ?
O2 C1 C2 121.86(9) ?
N1 C1 C2 114.31(8) ?
C7 C2 C3 117.87(9) ?
C7 C2 C1 121.17(9) ?
C3 C2 C1 120.96(9) ?
C4 C3 C2 120.44(10) ?
C4 C3 H3A 119.8 ?
C2 C3 H3A 119.8 ?
C5 C4 C3 120.11(11) ?
C5 C4 H4A 119.9 ?
C3 C4 H4A 119.9 ?
C6 C5 C4 120.23(10) ?
C6 C5 H5A 119.9 ?
C4 C5 H5A 119.9 ?
C7 C6 C5 118.35(10) ?
C7 C6 H6A 120.8 ?
C5 C6 H6A 120.8 ?
F1 C7 C6 119.15(9) ?
F1 C7 C2 117.87(9) ?
C6 C7 C2 122.97(10) ?
N2 C8 C9 114.54(8) ?
N2 C8 H8A 108.6 ?
C9 C8 H8A 108.6 ?
N2 C8 H8B 108.6 ?
C9 C8 H8B 108.6 ?
H8A C8 H8B 107.6 ?
C10 C9 C14 118.86(9) ?
C10 C9 C8 122.48(9) ?
C14 C9 C8 118.54(9) ?
C9 C10 C11 120.32(10) ?
C9 C10 H10A 119.8 ?
C11 C10 H10A 119.8 ?
C12 C11 C10 120.36(10) ?
C12 C11 H11A 119.8 ?
C10 C11 H11A 119.8 ?
C11 C12 C13 119.61(10) ?
C11 C12 H12A 120.2 ?
C13 C12 H12A 120.2 ?
C12 C13 C14 119.93(10) ?
C12 C13 H13A 120.0 ?
C14 C13 H13A 120.0 ?
C13 C14 C9 120.91(10) ?
C13 C14 H14A 119.5 ?
C9 C14 H14A 119.5 ?
N2 C15 C16 112.62(8) ?
N2 C15 H15A 109.1 ?
C16 C15 H15A 109.1 ?
N2 C15 H15B 109.1 ?
C16 C15 H15B 109.1 ?
H15A C15 H15B 107.8 ?
C17 C16 C21 119.08(10) ?
C17 C16 C15 120.70(10) ?
C21 C16 C15 120.21(9) ?
C16 C17 C18 120.57(11) ?
C16 C17 H17A 119.7 ?
C18 C17 H17A 119.7 ?
C19 C18 C17 119.99(11) ?
C19 C18 H18A 120.0 ?
C17 C18 H18A 120.0 ?
C18 C19 C20 119.95(11) ?
C18 C19 H19A 120.0 ?
C20 C19 H19A 120.0 ?
C21 C20 C19 120.03(11) ?
C21 C20 H20A 120.0 ?
C19 C20 H20A 120.0 ?
C20 C21 C16 120.33(10) ?
C20 C21 H21A 119.8 ?
C16 C21 H21A 119.8 ?
N3 C22 C23 116.30(8) ?
N3 C22 H22A 108.2 ?
C23 C22 H22A 108.2 ?
N3 C22 H22B 108.2 ?
C23 C22 H22B 108.2 ?
H22A C22 H22B 107.4 ?
C28 C23 C24 118.87(9) ?
C28 C23 C22 119.34(9) ?
C24 C23 C22 121.79(9) ?
C25 C24 C23 120.38(10) ?
C25 C24 H24A 119.8 ?
C23 C24 H24A 119.8 ?
C24 C25 C26 120.26(11) ?
C24 C25 H25A 119.9 ?
C26 C25 H25A 119.9 ?
C27 C26 C25 119.72(10) ?
C27 C26 H26A 120.1 ?
C25 C26 H26A 120.1 ?
C26 C27 C28 119.90(10) ?
C26 C27 H27A 120.1 ?
C28 C27 H27A 120.1 ?
C23 C28 C27 120.82(10) ?
C23 C28 H28A 119.6 ?
C27 C28 H28A 119.6 ?
N3 C29 C30 113.15(8) ?
N3 C29 H29A 108.9 ?
C30 C29 H29A 108.9 ?
N3 C29 H29B 108.9 ?
C30 C29 H29B 108.9 ?
H29A C29 H29B 107.8 ?
C35 C30 C31 119.22(9) ?
C35 C30 C29 120.39(9) ?
C31 C30 C29 120.32(9) ?
C32 C31 C30 120.33(10) ?
C32 C31 H31A 119.8 ?
C30 C31 H31A 119.8 ?
C31 C32 C33 120.32(11) ?
C31 C32 H32A 119.8 ?
C33 C32 H32A 119.8 ?
C34 C33 C32 119.52(10) ?
C34 C33 H33A 120.2 ?
C32 C33 H33A 120.2 ?
C33 C34 C35 120.34(10) ?
C33 C34 H34A 119.8 ?
C35 C34 H34A 119.8 ?
C30 C35 C34 120.25(10) ?
C30 C35 H35A 119.9 ?
C34 C35 H35A 119.9 ?

loop_
_geom_bond_atom_site_label_1
_geom_bond_atom_site_label_2
_geom_bond_distance
_geom_bond_publ_flag
P1 O1 1.4853(7) y
P1 N1 1.6843(9) y
P1 N2 1.6454(8) y
P1 N3 1.6388(8) y
F1 C7 1.3573(12) ?
O2 C1 1.2199(12) ?
N1 C1 1.3681(12) ?
N1 H1 0.9200 ?
N2 C8 1.4681(12) ?
N2 C15 1.4773(12) ?
N3 C22 1.4693(12) ?
N3 C29 1.4789(12) ?
C1 C2 1.5068(13) ?
C2 C7 1.3838(14) ?
C2 C3 1.3928(15) ?
C3 C4 1.3910(16) ?
C3 H3A 0.9500 ?
C4 C5 1.3906(17) ?
C4 H4A 0.9500 ?
C5 C6 1.3883(17) ?
C5 H5A 0.9500 ?
C6 C7 1.3809(15) ?
C6 H6A 0.9500 ?
C8 C9 1.5150(13) ?
C8 H8A 0.9900 ?
C8 H8B 0.9900 ?
C9 C10 1.3936(14) ?
C9 C14 1.3935(14) ?
C10 C11 1.3950(15) ?
C10 H10A 0.9500 ?
C11 C12 1.3906(16) ?
C11 H11A 0.9500 ?
C12 C13 1.3883(15) ?
C12 H12A 0.9500 ?
C13 C14 1.3928(14) ?
C13 H13A 0.9500 ?
C14 H14A 0.9500 ?
C15 C16 1.5182(14) ?
C15 H15A 0.9900 ?
C15 H15B 0.9900 ?
C16 C17 1.3923(15) ?
C16 C21 1.3993(15) ?
C17 C18 1.3935(16) ?
C17 H17A 0.9500 ?
C18 C19 1.3886(18) ?
C18 H18A 0.9500 ?
C19 C20 1.3911(17) ?
C19 H19A 0.9500 ?
C20 C21 1.3927(15) ?
C20 H20A 0.9500 ?
C21 H21A 0.9500 ?
C22 C23 1.5169(13) ?
C22 H22A 0.9900 ?
C22 H22B 0.9900 ?
C23 C28 1.3915(14) ?
C23 C24 1.3963(15) ?
C24 C25 1.3917(15) ?
C24 H24A 0.9500 ?
C25 C26 1.3905(17) ?
C25 H25A 0.9500 ?
C26 C27 1.3880(18) ?
C26 H26A 0.9500 ?
C27 C28 1.3939(15) ?
C27 H27A 0.9500 ?
C28 H28A 0.9500 ?
C29 C30 1.5115(13) ?
C29 H29A 0.9900 ?
C29 H29B 0.9900 ?
C30 C35 1.3910(14) ?
C30 C31 1.3956(14) ?
C31 C32 1.3886(15) ?
C31 H31A 0.9500 ?
C32 C33 1.3931(17) ?
C32 H32A 0.9500 ?
C33 C34 1.3843(18) ?
C33 H33A 0.9500 ?
C34 C35 1.3969(15) ?
C34 H34A 0.9500 ?
C35 H35A 0.9500 ?

loop_
_geom_hbond_atom_site_label_D
_geom_hbond_atom_site_label_H
_geom_hbond_atom_site_label_A
_geom_hbond_site_symmetry_A
_geom_hbond_distance_DH
_geom_hbond_distance_HA
_geom_hbond_distance_DA
_geom_hbond_angle_DHA
_geom_hbond_publ_flag
N1 H1 O1 2_566 0.92 1.83 2.7487(10) 179 yes

loop_
_geom_torsion_atom_site_label_1
_geom_torsion_atom_site_label_2
_geom_torsion_atom_site_label_3
_geom_torsion_atom_site_label_4
_geom_torsion
O1 P1 N1 C1 -172.49(8)
N3 P1 N1 C1 62.05(9)
N2 P1 N1 C1 -52.87(10)
O1 P1 N2 C8 -155.48(7)
N3 P1 N2 C8 -27.20(9)
N1 P1 N2 C8 87.25(8)
O1 P1 N2 C15 8.61(9)
N3 P1 N2 C15 136.88(7)
N1 P1 N2 C15 -108.66(8)
O1 P1 N3 C22 -102.89(8)
N2 P1 N3 C22 133.77(8)
N1 P1 N3 C22 14.71(9)
O1 P1 N3 C29 70.36(8)
N2 P1 N3 C29 -52.99(8)
N1 P1 N3 C29 -172.05(7)
P1 N1 C1 O2 -5.36(15)
P1 N1 C1 C2 176.89(7)
O2 C1 C2 C7 103.88(12)
N1 C1 C2 C7 -78.33(12)
O2 C1 C2 C3 -75.23(13)
N1 C1 C2 C3 102.56(11)
C7 C2 C3 C4 0.15(16)
C1 C2 C3 C4 179.29(10)
C2 C3 C4 C5 -1.27(18)
C3 C4 C5 C6 0.73(18)
C4 C5 C6 C7 0.90(17)
C5 C6 C7 F1 179.30(10)
C5 C6 C7 C2 -2.10(16)
C3 C2 C7 F1 -179.81(9)
C1 C2 C7 F1 1.05(14)
C3 C2 C7 C6 1.57(16)
C1 C2 C7 C6 -177.57(9)
C15 N2 C8 C9 57.85(11)
P1 N2 C8 C9 -137.49(8)
N2 C8 C9 C10 45.21(13)
N2 C8 C9 C14 -138.78(9)
C14 C9 C10 C11 0.26(16)
C8 C9 C10 C11 176.25(10)
C9 C10 C11 C12 0.21(17)
C10 C11 C12 C13 -0.65(17)
C11 C12 C13 C14 0.62(16)
C12 C13 C14 C9 -0.15(16)
C10 C9 C14 C13 -0.29(15)
C8 C9 C14 C13 -176.44(9)
C8 N2 C15 C16 67.09(11)
P1 N2 C15 C16 -98.05(9)
N2 C15 C16 C17 -108.57(11)
N2 C15 C16 C21 71.18(12)
C21 C16 C17 C18 -1.53(16)
C15 C16 C17 C18 178.22(10)
C16 C17 C18 C19 -0.39(18)
C17 C18 C19 C20 1.83(18)
C18 C19 C20 C21 -1.34(17)
C19 C20 C21 C16 -0.59(16)
C17 C16 C21 C20 2.01(15)
C15 C16 C21 C20 -177.73(9)
C29 N3 C22 C23 -83.94(10)
P1 N3 C22 C23 89.46(10)
N3 C22 C23 C28 127.80(10)
N3 C22 C23 C24 -52.69(13)
C28 C23 C24 C25 -2.38(16)
C22 C23 C24 C25 178.11(10)
C23 C24 C25 C26 1.15(18)
C24 C25 C26 C27 0.96(18)
C25 C26 C27 C28 -1.80(18)
C24 C23 C28 C27 1.54(16)
C22 C23 C28 C27 -178.94(10)
C26 C27 C28 C23 0.54(17)
C22 N3 C29 C30 57.17(11)
P1 N3 C29 C30 -116.80(8)
N3 C29 C30 C35 -121.69(10)
N3 C29 C30 C31 55.54(12)
C35 C30 C31 C32 1.56(16)
C29 C30 C31 C32 -175.70(10)
C30 C31 C32 C33 -1.09(17)
C31 C32 C33 C34 -0.07(18)
C32 C33 C34 C35 0.75(18)
C31 C30 C35 C34 -0.88(16)
C29 C30 C35 C34 176.38(10)
C33 C34 C35 C30 -0.28(18)

loop_
_cod_related_entry_id
_cod_related_entry_database
_cod_related_entry_code
1 ChemSpider 21124906
